data_4335131
loop_
_publ_author_name
'Pius O. Adelani'
'Ginger E. Sigmon'
'Peter C. Burns'

_publ_section_title
;
 Hybrid Uranyl Arsonate Coordination Nanocages
;
_journal_name_full 'Inorganic Chemistry'
_journal_page_first 6245
_journal_page_last 6247
_journal_paper_doi 10.1021/ic400827h
_journal_volume 52
_journal_year 2013
_chemical_formula_moiety 'C120 As24 O99 U10'
_chemical_formula_sum 'C120 As24 O99 U10'
_chemical_formula_weight 7203.58
_chemical_name_systematic
; 
 ? 
;
_space_group_IT_number 19
_symmetry_cell_setting orthorhombic
_symmetry_space_group_name_Hall 'P 2ac 2ab'
_symmetry_space_group_name_H-M 'P 21 21 21'
_atom_sites_solution_hydrogens none
_atom_sites_solution_primary direct
_atom_sites_solution_secondary difmap
_audit_creation_method SHELXL-97
_cell_angle_alpha 90.00
_cell_angle_beta 90.00
_cell_angle_gamma 90.00
_cell_formula_units_Z 4
_cell_length_a 18.446(3)
_cell_length_b 32.290(5)
_cell_length_c 35.952(6)
_cell_measurement_reflns_used 9477
_cell_measurement_temperature 100(2)
_cell_measurement_theta_max 25.60
_cell_measurement_theta_min 2.26
_cell_volume 21414(6)
_computing_cell_refinement 'Bruker SAINT'
_computing_data_collection 'Bruker APEX2'
_computing_data_reduction 'Bruker SAINT'
_computing_molecular_graphics 'Bruker SHELXTL'
_computing_publication_material 'Bruker SHELXTL'
_computing_structure_refinement 'SHELXL-97 (Sheldrick, 1997)'
_computing_structure_solution 'SHELXS-97 (Sheldrick, 1990)'
_diffrn_ambient_temperature 100(2)
_diffrn_measured_fraction_theta_full 0.996
_diffrn_measured_fraction_theta_max 0.996
_diffrn_measurement_device_type 'Bruker APEX-II CCD'
_diffrn_measurement_method '\f and \w scans'
_diffrn_radiation_monochromator graphite
_diffrn_radiation_source 'fine-focus sealed tube'
_diffrn_radiation_type MoK\a
_diffrn_radiation_wavelength 0.71073
_diffrn_reflns_av_R_equivalents 0.0895
_diffrn_reflns_av_sigmaI/netI 0.0887
_diffrn_reflns_limit_h_max 23
_diffrn_reflns_limit_h_min -23
_diffrn_reflns_limit_k_max 41
_diffrn_reflns_limit_k_min -41
_diffrn_reflns_limit_l_max 46
_diffrn_reflns_limit_l_min -46
_diffrn_reflns_number 247991
_diffrn_reflns_theta_full 27.52
_diffrn_reflns_theta_max 27.52
_diffrn_reflns_theta_min 0.85
_diffrn_standards_number 0
_exptl_absorpt_coefficient_mu 11.299
_exptl_absorpt_correction_T_max 0.7456
_exptl_absorpt_correction_T_min 0.4773
_exptl_absorpt_correction_type multi-scan
_exptl_absorpt_process_details SHELXPREP
_exptl_crystal_colour yellow-green
_exptl_crystal_density_diffrn 2.234
_exptl_crystal_description tablet
_exptl_crystal_F_000 12896
_exptl_crystal_size_max 0.129
_exptl_crystal_size_mid 0.128
_exptl_crystal_size_min 0.124
_platon_squeeze_details
;
;
_refine_diff_density_max 5.362
_refine_diff_density_min -2.822
_refine_diff_density_rms 0.311
_refine_ls_abs_structure_details 'Flack H D (1983), Acta Cryst. A39, 876-881'
_refine_ls_abs_structure_Flack -0.021(5)
_refine_ls_extinction_method none
_refine_ls_goodness_of_fit_ref 1.162
_refine_ls_hydrogen_treatment constr
_refine_ls_matrix_type full
_refine_ls_number_parameters 940
_refine_ls_number_reflns 48932
_refine_ls_number_restraints 121
_refine_ls_restrained_S_all 1.163
_refine_ls_R_factor_all 0.1062
_refine_ls_R_factor_gt 0.0585
_refine_ls_shift/su_max 0.006
_refine_ls_shift/su_mean 0.000
_refine_ls_structure_factor_coef Fsqd
_refine_ls_weighting_details 'calc w=1/[\s^2^(Fo^2^)+(0.0824P)^2^+0.0000P] where P=(Fo^2^+2Fc^2^)/3'
_refine_ls_weighting_scheme calc
_refine_ls_wR_factor_gt 0.1446
_refine_ls_wR_factor_ref 0.1653
_reflns_number_gt 34409
_reflns_number_total 48932
_reflns_threshold_expression >2sigma(I)
_cod_data_source_file ic400827h_si_002_1.cif
_cod_data_source_block peter
_cod_original_cell_volume 21413(6)
_cod_database_code 4335131

loop_
_symmetry_equiv_pos_as_xyz
'x, y, z'
'-x+1/2, -y, z+1/2'
'-x, y+1/2, -z+1/2'
'x+1/2, -y+1/2, -z'

loop_
_atom_site_label
_atom_site_type_symbol
_atom_site_fract_x
_atom_site_fract_y
_atom_site_fract_z
_atom_site_U_iso_or_equiv
_atom_site_adp_type
_atom_site_occupancy
_atom_site_symmetry_multiplicity
_atom_site_calc_flag
_atom_site_refinement_flags
U1 U 0.68765(3) 0.502383(16) 0.722640(15) 0.02544(13) Uani 1 1 d .
U2 U 0.43816(4) 0.410673(17) 0.725578(17) 0.02963(14) Uani 1 1 d .
U3 U 0.49074(3) 0.321231(17) 0.600747(16) 0.02777(14) Uani 1 1 d .
U4 U 0.75266(4) 0.447518(18) 0.547817(17) 0.03140(14) Uani 1 1 d .
U5 U 0.47350(4) 0.459913(17) 0.423730(16) 0.03124(15) Uani 1 1 d .
U6 U 0.55578(4) 0.642743(17) 0.686895(16) 0.02986(14) Uani 1 1 d .
U7 U 0.66843(4) 0.642080(18) 0.550834(17) 0.03161(15) Uani 1 1 d .
U8 U 0.41364(4) 0.613578(18) 0.477952(16) 0.03083(14) Uani 1 1 d .
U9 U 0.28331(4) 0.384776(19) 0.514694(16) 0.03126(14) Uani 1 1 d .
U10 U 0.24991(4) 0.54738(2) 0.625969(19) 0.04123(17) Uani 1 1 d .
As1 As 0.58003(10) 0.58042(4) 0.77169(4) 0.0295(4) Uani 1 1 d .
As2 As 0.55627(10) 0.71201(5) 0.60640(4) 0.0286(4) Uani 1 1 d .
As3 As 0.62995(10) 0.39652(5) 0.74504(4) 0.0273(4) Uani 1 1 d .
As4 As 0.73801(10) 0.61119(5) 0.71558(4) 0.0293(4) Uani 1 1 d .
As5 As 0.35958(9) 0.32316(5) 0.67434(4) 0.0283(4) Uani 1 1 d .
As6 As 0.55555(9) 0.32643(4) 0.69679(4) 0.0263(3) Uani 1 1 d .
As7 As 0.52455(10) 0.56850(5) 0.40495(4) 0.0321(4) Uani 1 1 d .
As8 As 0.41130(10) 0.29890(5) 0.51017(4) 0.0282(4) Uani 1 1 d .
As9 As 0.67379(10) 0.44127(5) 0.45087(4) 0.0336(4) Uani 1 1 d .
As10 As 0.53252(10) 0.48736(5) 0.78466(4) 0.0295(4) Uani 1 1 d .
As11 As 0.60091(10) 0.63759(5) 0.45388(4) 0.0343(4) Uani 1 1 d .
As12 As 0.29648(10) 0.31177(5) 0.59297(4) 0.0304(4) Uani 1 1 d .
As13 As 0.67272(10) 0.36061(5) 0.56372(5) 0.0331(4) Uani 1 1 d .
As14 As 0.33220(10) 0.53815(5) 0.41495(4) 0.0319(4) Uani 1 1 d .
As15 As 0.27757(10) 0.44709(5) 0.42857(5) 0.0321(4) Uani 1 1 d .
As16 As 0.73080(9) 0.66797(5) 0.64486(4) 0.0287(4) Uani 1 1 d .
As17 As 0.40394(10) 0.35407(5) 0.43828(4) 0.0295(4) Uani 1 1 d .
As18 As 0.50591(10) 0.69884(5) 0.52358(4) 0.0333(4) Uani 1 1 d .
As24 As 0.81495(11) 0.46068(6) 0.64835(5) 0.0410(4) Uani 1 1 d .
As23 As 0.80898(12) 0.55989(6) 0.53531(7) 0.0523(5) Uani 1 1 d .
As22 As 0.17025(16) 0.46104(7) 0.57023(7) 0.0701(7) Uani 1 1 d .
As20 As 0.26063(15) 0.61882(10) 0.54549(7) 0.0875(10) Uani 1 1 d .
As19 As 0.34602(15) 0.62571(13) 0.67728(9) 0.1076(13) Uani 1 1 d D
As21 As 0.26612(15) 0.47307(10) 0.70615(7) 0.0794(8) Uani 1 1 d .
O1 O 0.250(2) 0.5082(13) 0.7484(12) 0.252(18) Uiso 1 1 d .
O2 O 0.3176(9) 0.5668(4) 0.6827(5) 0.078(3) Uiso 1 1 d D
O3 O 0.6527(5) 0.6830(3) 0.6636(3) 0.024(2) Uiso 1 1 d .
O4 O 0.6384(6) 0.7005(3) 0.5885(3) 0.028(2) Uiso 1 1 d .
O5 O 0.6048(5) 0.5122(3) 0.6973(3) 0.026(2) Uiso 1 1 d .
O6 O 0.3785(6) 0.2911(3) 0.5857(3) 0.027(2) Uiso 1 1 d .
O7 O 0.2434(10) 0.4851(5) 0.6619(5) 0.086(4) Uiso 1 1 d .
O8 O 0.6304(6) 0.3492(3) 0.7205(3) 0.030(2) Uiso 1 1 d .
O9 O 0.4330(6) 0.2996(3) 0.6567(3) 0.031(2) Uiso 1 1 d .
O10 O 0.4787(5) 0.3218(3) 0.5345(3) 0.025(2) Uiso 1 1 d .
O11 O 0.7244(6) 0.6338(3) 0.6102(3) 0.035(3) Uiso 1 1 d .
O12 O 0.2224(10) 0.5886(6) 0.5748(5) 0.091(5) Uiso 1 1 d .
O13 O 0.8082(8) 0.5086(4) 0.5331(4) 0.057(4) Uiso 1 1 d .
O14 O 0.3143(12) 0.6121(7) 0.6349(6) 0.113(7) Uiso 1 1 d .
O15 O 0.2989(14) 0.6643(8) 0.5775(8) 0.150(9) Uiso 1 1 d .
O16 O 0.8782(13) 0.5775(8) 0.5665(7) 0.136(8) Uiso 1 1 d .
O17 O 0.8932(13) 0.4915(8) 0.6661(7) 0.129(8) Uiso 1 1 d .
O18 O 0.8157(19) 0.4026(11) 0.6656(9) 0.196(13) Uiso 1 1 d .
O19 O 0.1888(9) 0.5053(5) 0.5895(4) 0.076(3) Uiso 1 1 d .
O20 O 0.1224(15) 0.4209(8) 0.5937(8) 0.151(10) Uiso 1 1 d .
O21 O 0.8306(16) 0.5806(9) 0.4862(8) 0.166(11) Uiso 1 1 d .
O22 O 0.3365(6) 0.5583(3) 0.4569(3) 0.034(3) Uiso 1 1 d .
O23 O 0.4423(6) 0.3684(3) 0.6038(3) 0.031(2) Uiso 1 1 d .
O24 O 0.5862(6) 0.3604(3) 0.5768(3) 0.028(2) Uiso 1 1 d .
O25 O 0.5378(6) 0.2726(3) 0.5985(3) 0.035(3) Uiso 1 1 d .
O26 O 0.2693(6) 0.4438(3) 0.4745(3) 0.030(2) Uiso 1 1 d .
O27 O 0.5921(6) 0.6869(3) 0.5174(3) 0.033(3) Uiso 1 1 d .
O28 O 0.7408(6) 0.4830(3) 0.6653(3) 0.038(3) Uiso 1 1 d .
O29 O 0.4705(6) 0.4785(3) 0.7526(3) 0.033(3) Uiso 1 1 d .
O30 O 0.2639(6) 0.4998(4) 0.4196(3) 0.037(3) Uiso 1 1 d .
O31 O 0.4749(6) 0.5747(3) 0.4967(3) 0.035(3) Uiso 1 1 d .
O32 O 0.4431(6) 0.4743(3) 0.4696(3) 0.035(3) Uiso 1 1 d .
O33 O 0.6595(6) 0.5585(3) 0.7618(3) 0.030(2) Uiso 1 1 d .
O34 O 0.2784(6) 0.3591(3) 0.5774(3) 0.035(3) Uiso 1 1 d .
O35 O 0.4329(6) 0.3106(3) 0.4627(3) 0.030(2) Uiso 1 1 d .
O36 O 0.4821(6) 0.3401(3) 0.7197(3) 0.030(2) Uiso 1 1 d .
O37 O 0.2127(11) 0.4237(7) 0.7111(6) 0.108(7) Uiso 1 1 d .
O38 O 0.5286(6) 0.5975(3) 0.7379(3) 0.037(3) Uiso 1 1 d .
O39 O 0.8290(7) 0.4209(4) 0.5304(3) 0.044(3) Uiso 1 1 d .
O40 O 0.7684(6) 0.4930(3) 0.7477(3) 0.037(3) Uiso 1 1 d .
O41 O 0.4897(6) 0.4265(3) 0.6859(3) 0.032(2) Uiso 1 1 d .
O42 O 0.0977(17) 0.4721(10) 0.5323(9) 0.186(12) Uiso 1 1 d .
O44 O 0.2426(9) 0.4396(5) 0.5511(4) 0.076(3) Uiso 1 1 d .
O45 O 0.5437(5) 0.4032(3) 0.7606(3) 0.023(2) Uiso 1 1 d .
O46 O 0.7252(7) 0.5779(4) 0.5489(3) 0.048(3) Uiso 1 1 d .
O47 O 0.7785(6) 0.6421(3) 0.6802(3) 0.031(2) Uiso 1 1 d .
O48 O 0.7002(7) 0.3902(4) 0.4516(3) 0.045(3) Uiso 1 1 d .
O49 O 0.6589(6) 0.6340(3) 0.7248(3) 0.029(2) Uiso 1 1 d .
O50 O 0.3576(6) 0.4347(3) 0.4094(3) 0.029(2) Uiso 1 1 d .
O51 O 0.7084(6) 0.4657(4) 0.4886(3) 0.041(3) Uiso 1 1 d .
O52 O 0.3217(6) 0.3656(3) 0.4541(3) 0.032(2) Uiso 1 1 d .
O53 O 0.5014(6) 0.7226(3) 0.5679(3) 0.037(3) Uiso 1 1 d .
O54 O 0.4365(7) 0.6226(4) 0.6777(4) 0.054(3) Uiso 1 1 d .
O55 O 0.4458(6) 0.6610(3) 0.5267(3) 0.034(3) Uiso 1 1 d .
O56 O 0.7225(6) 0.3901(4) 0.5918(3) 0.040(3) Uiso 1 1 d .
O57 O 0.4054(6) 0.5141(3) 0.3981(3) 0.032(2) Uiso 1 1 d .
O58 O 0.3367(6) 0.5995(3) 0.5269(3) 0.034(3) Uiso 1 1 d .
O59 O 0.5162(6) 0.6526(3) 0.4594(3) 0.039(3) Uiso 1 1 d .
O60 O 0.3718(6) 0.4020(3) 0.5245(3) 0.033(3) Uiso 1 1 d .
O61 O 0.6191(6) 0.4781(3) 0.7740(3) 0.030(2) Uiso 1 1 d .
O62 O 0.5921(6) 0.6134(4) 0.5675(3) 0.040(3) Uiso 1 1 d .
O63 O 0.3341(8) 0.5297(4) 0.6051(4) 0.061(4) Uiso 1 1 d .
O64 O 0.4665(6) 0.3895(3) 0.4439(3) 0.032(2) Uiso 1 1 d .
O65 O 0.6786(9) 0.3875(5) 0.5230(4) 0.078(3) Uiso 1 1 d .
O66 O 0.6714(7) 0.4711(4) 0.5656(3) 0.041(3) Uiso 1 1 d .
O67 O 0.1717(9) 0.5639(5) 0.6486(4) 0.069(4) Uiso 1 1 d .
O70 O 0.4495(6) 0.5936(3) 0.4180(3) 0.034(3) Uiso 1 1 d .
O71 O 0.3254(6) 0.3151(3) 0.5155(3) 0.035(3) Uiso 1 1 d .
O72 O 0.1930(7) 0.3678(4) 0.5054(3) 0.040(3) Uiso 1 1 d .
O73 O 0.7376(6) 0.5634(3) 0.6967(3) 0.032(3) Uiso 1 1 d .
O74 O 0.5429(6) 0.5237(3) 0.4255(3) 0.032(3) Uiso 1 1 d .
O75 O 0.5279(6) 0.5411(3) 0.7925(3) 0.029(2) Uiso 1 1 d .
O76 O 0.5959(6) 0.6007(3) 0.4174(3) 0.039(3) Uiso 1 1 d .
O77 O 0.5838(6) 0.6003(3) 0.6596(3) 0.036(3) Uiso 1 1 d .
O78 O 0.3639(6) 0.3736(3) 0.6819(3) 0.036(3) Uiso 1 1 d .
O79 O 0.5047(6) 0.4465(3) 0.3793(3) 0.038(3) Uiso 1 1 d .
O80 O 0.5853(7) 0.4445(4) 0.4526(3) 0.043(3) Uiso 1 1 d .
O81 O 0.3860(6) 0.3936(4) 0.7648(3) 0.040(3) Uiso 1 1 d .
O82 O 0.5151(6) 0.6748(3) 0.6299(3) 0.033(2) Uiso 1 1 d .
O83 O 0.5639(6) 0.3425(3) 0.6518(3) 0.033(3) Uiso 1 1 d .
O84 O 0.3547(6) 0.6508(4) 0.4585(3) 0.040(3) Uiso 1 1 d .
O85 O 0.6425(7) 0.6134(4) 0.4897(3) 0.042(3) Uiso 1 1 d .
O86 O 0.8131(7) 0.4611(4) 0.6025(3) 0.042(3) Uiso 1 1 d .
O87 O 0.7439(7) 0.6687(4) 0.5331(3) 0.048(3) Uiso 1 1 d .
O88 O 0.2892(6) 0.3178(3) 0.6421(3) 0.033(3) Uiso 1 1 d .
O89 O 0.3495(10) 0.4578(6) 0.7085(5) 0.086(4) Uiso 1 1 d .
O90 O 0.6640(6) 0.4296(3) 0.7153(3) 0.029(2) Uiso 1 1 d .
O91 O 0.5292(6) 0.6861(4) 0.7140(3) 0.038(3) Uiso 1 1 d .
O1W O 0.5997(8) 0.5301(4) 0.5014(4) 0.059(4) Uiso 1 1 d .
O2W O 0.6711(8) 0.5438(5) 0.6157(4) 0.068(4) Uiso 1 1 d .
O3W O 0.6125(8) 0.4246(5) 0.6393(4) 0.063(4) Uiso 1 1 d .
O4W O 0.4498(9) 0.6043(5) 0.5909(4) 0.070(4) Uiso 1 1 d .
O5W O 0.5197(10) 0.4117(6) 0.5232(5) 0.086(5) Uiso 1 1 d .
O6W O 0.3449(9) 0.4285(5) 0.6203(4) 0.076(5) Uiso 1 1 d .
O7W O 0.4562(9) 0.5273(5) 0.6859(5) 0.085(5) Uiso 1 1 d .
O8W O 1.019(3) 0.5699(18) 0.5832(16) 0.34(3) Uiso 1 1 d .
O9W O 0.3408(8) 0.5069(5) 0.5247(4) 0.067(4) Uiso 1 1 d .
O10W O 0.170(3) 0.5494(15) 0.7994(14) 0.30(2) Uiso 1 1 d .
O11W O 0.5017(6) 0.4969(3) 0.5871(3) 0.029(2) Uiso 1 1 d .
C1 C 0.5875(8) 0.6190(3) 0.8118(3) 0.052(2) Uiso 1 1 d GU
C2 C 0.6228(7) 0.6083(3) 0.8446(4) 0.053(2) Uiso 1 1 d GU
C3 C 0.6266(7) 0.6365(4) 0.8737(3) 0.054(2) Uiso 1 1 d GU
C4 C 0.5952(8) 0.6754(4) 0.8701(3) 0.053(2) Uiso 1 1 d GU
C5 C 0.5599(7) 0.6861(3) 0.8373(3) 0.053(2) Uiso 1 1 d GU
C6 C 0.5560(7) 0.6579(4) 0.8081(3) 0.052(2) Uiso 1 1 d GU
C7 C 0.5515(8) 0.7647(3) 0.6309(3) 0.055(2) Uiso 1 1 d GU
C8 C 0.5800(7) 0.7696(3) 0.6665(3) 0.055(2) Uiso 1 1 d GU
C9 C 0.5702(8) 0.8067(4) 0.6854(3) 0.055(2) Uiso 1 1 d GU
C10 C 0.5321(8) 0.8389(3) 0.6689(3) 0.056(2) Uiso 1 1 d GU
C11 C 0.5037(7) 0.8340(3) 0.6333(3) 0.057(2) Uiso 1 1 d GU
C12 C 0.5134(8) 0.7969(4) 0.6144(3) 0.056(2) Uiso 1 1 d GU
C13 C 0.6942(9) 0.3856(6) 0.7849(4) 0.088(3) Uiso 1 1 d GU
C14 C 0.7684(10) 0.3881(6) 0.7787(4) 0.089(3) Uiso 1 1 d GU
C15 C 0.8167(7) 0.3776(6) 0.8069(5) 0.089(3) Uiso 1 1 d GU
C16 C 0.7907(9) 0.3647(6) 0.8413(4) 0.090(3) Uiso 1 1 d GU
C17 C 0.7164(10) 0.3622(6) 0.8475(4) 0.090(3) Uiso 1 1 d GU
C18 C 0.6682(7) 0.3726(6) 0.8193(5) 0.089(3) Uiso 1 1 d GU
C19 C 0.8036(9) 0.6147(5) 0.7562(4) 0.077(3) Uiso 1 1 d GU
C20 C 0.8629(10) 0.5883(5) 0.7591(4) 0.078(3) Uiso 1 1 d GU
C21 C 0.9110(8) 0.5924(5) 0.7886(5) 0.078(3) Uiso 1 1 d GU
C22 C 0.8999(8) 0.6229(5) 0.8153(4) 0.078(3) Uiso 1 1 d GU
C23 C 0.8406(10) 0.6493(5) 0.8124(4) 0.078(3) Uiso 1 1 d GU
C24 C 0.7925(8) 0.6452(5) 0.7829(5) 0.078(3) Uiso 1 1 d GU
C25 C 0.3199(6) 0.2962(3) 0.7156(3) 0.0447(19) Uiso 1 1 d GU
C26 C 0.3435(6) 0.2571(3) 0.7263(3) 0.0452(19) Uiso 1 1 d GU
C27 C 0.3102(7) 0.2369(3) 0.7559(3) 0.0457(19) Uiso 1 1 d GU
C28 C 0.2532(7) 0.2557(3) 0.7746(3) 0.0462(19) Uiso 1 1 d GU
C29 C 0.2295(6) 0.2948(3) 0.7639(3) 0.0462(19) Uiso 1 1 d GU
C30 C 0.2629(7) 0.3150(3) 0.7344(3) 0.0455(19) Uiso 1 1 d GU
C31 C 0.5838(6) 0.2702(3) 0.6996(3) 0.0413(19) Uiso 1 1 d GU
C32 C 0.6322(7) 0.2563(3) 0.6728(3) 0.0416(19) Uiso 1 1 d GU
C33 C 0.6607(6) 0.2166(3) 0.6751(3) 0.0423(19) Uiso 1 1 d GU
C34 C 0.6409(6) 0.1907(3) 0.7043(3) 0.0422(19) Uiso 1 1 d GU
C35 C 0.5925(7) 0.2046(3) 0.7311(3) 0.0420(19) Uiso 1 1 d GU
C36 C 0.5640(6) 0.2444(3) 0.7288(3) 0.0415(19) Uiso 1 1 d GU
C37 C 0.5287(9) 0.5652(5) 0.3526(3) 0.072(3) Uiso 1 1 d GU
C38 C 0.4887(8) 0.5933(4) 0.3317(4) 0.073(3) Uiso 1 1 d GU
C39 C 0.4876(8) 0.5903(5) 0.2931(4) 0.073(3) Uiso 1 1 d GU
C40 C 0.5264(9) 0.5591(5) 0.2754(3) 0.073(3) Uiso 1 1 d GU
C41 C 0.5664(8) 0.5310(4) 0.2963(4) 0.073(3) Uiso 1 1 d GU
C42 C 0.5675(8) 0.5340(4) 0.3349(4) 0.072(3) Uiso 1 1 d GU
C43 C 0.4191(6) 0.2405(2) 0.5117(4) 0.045(2) Uiso 1 1 d GU
C44 C 0.3573(5) 0.2172(3) 0.5044(3) 0.046(2) Uiso 1 1 d GU
C45 C 0.3606(5) 0.1742(3) 0.5053(3) 0.046(2) Uiso 1 1 d GU
C46 C 0.4256(6) 0.1545(2) 0.5136(4) 0.046(2) Uiso 1 1 d GU
C47 C 0.4873(5) 0.1777(3) 0.5210(3) 0.046(2) Uiso 1 1 d GU
C48 C 0.4841(5) 0.2207(3) 0.5200(3) 0.045(2) Uiso 1 1 d GU
C49 C 0.7086(10) 0.4661(6) 0.4066(4) 0.089(3) Uiso 1 1 d GU
C50 C 0.7096(10) 0.4460(4) 0.3724(5) 0.089(3) Uiso 1 1 d GU
C51 C 0.7330(11) 0.4669(6) 0.3408(4) 0.090(3) Uiso 1 1 d GU
C52 C 0.7553(10) 0.5079(6) 0.3434(4) 0.090(3) Uiso 1 1 d GU
C53 C 0.7543(10) 0.5280(4) 0.3776(5) 0.090(3) Uiso 1 1 d GU
C54 C 0.7309(10) 0.5071(6) 0.4092(4) 0.090(3) Uiso 1 1 d GU
C55 C 0.5020(11) 0.4677(6) 0.8328(4) 0.096(4) Uiso 1 1 d GU
C56 C 0.5539(8) 0.4617(6) 0.8603(6) 0.097(4) Uiso 1 1 d GU
C57 C 0.5334(10) 0.4471(6) 0.8951(5) 0.098(4) Uiso 1 1 d GU
C58 C 0.4609(11) 0.4385(6) 0.9024(4) 0.097(4) Uiso 1 1 d GU
C59 C 0.4090(8) 0.4445(6) 0.8749(6) 0.097(4) Uiso 1 1 d GU
C60 C 0.4295(10) 0.4591(6) 0.8401(5) 0.097(4) Uiso 1 1 d GU
C61 C 0.6533(11) 0.6790(6) 0.4328(6) 0.104(4) Uiso 1 1 d GU
C62 C 0.6229(8) 0.7058(7) 0.4069(6) 0.104(4) Uiso 1 1 d GU
C63 C 0.6642(12) 0.7376(6) 0.3918(5) 0.105(4) Uiso 1 1 d GU
C64 C 0.7361(11) 0.7426(6) 0.4025(6) 0.105(4) Uiso 1 1 d GU
C65 C 0.7665(8) 0.7158(7) 0.4284(6) 0.105(4) Uiso 1 1 d GU
C66 C 0.7252(12) 0.6840(6) 0.4436(5) 0.104(4) Uiso 1 1 d GU
C67 C 0.2252(7) 0.2744(4) 0.5840(4) 0.068(3) Uiso 1 1 d GU
C68 C 0.2389(7) 0.2325(5) 0.5898(4) 0.068(3) Uiso 1 1 d GU
C69 C 0.1856(9) 0.2033(3) 0.5819(4) 0.069(3) Uiso 1 1 d GU
C70 C 0.1187(7) 0.2160(4) 0.5682(4) 0.069(3) Uiso 1 1 d GU
C71 C 0.1051(7) 0.2579(5) 0.5625(4) 0.069(3) Uiso 1 1 d GU
C72 C 0.1583(9) 0.2870(3) 0.5703(4) 0.069(3) Uiso 1 1 d GU
C73 C 0.7038(8) 0.3057(3) 0.5615(4) 0.063(2) Uiso 1 1 d GU
C74 C 0.6732(7) 0.2779(4) 0.5365(4) 0.063(2) Uiso 1 1 d GU
C75 C 0.6921(8) 0.2363(4) 0.5379(4) 0.063(2) Uiso 1 1 d GU
C76 C 0.7417(8) 0.2225(3) 0.5642(4) 0.064(2) Uiso 1 1 d GU
C77 C 0.7723(7) 0.2503(4) 0.5892(4) 0.064(2) Uiso 1 1 d GU
C78 C 0.7534(8) 0.2919(4) 0.5879(4) 0.063(2) Uiso 1 1 d GU
C79 C 0.2917(8) 0.5758(4) 0.3808(4) 0.068(3) Uiso 1 1 d GU
C80 C 0.2550(9) 0.6109(5) 0.3930(3) 0.068(3) Uiso 1 1 d GU
C81 C 0.2189(8) 0.6359(4) 0.3676(4) 0.069(3) Uiso 1 1 d GU
C82 C 0.2196(8) 0.6259(4) 0.3300(4) 0.069(3) Uiso 1 1 d GU
C83 C 0.2563(9) 0.5909(5) 0.3178(3) 0.069(3) Uiso 1 1 d GU
C84 C 0.2923(8) 0.5658(4) 0.3432(4) 0.069(3) Uiso 1 1 d GU
C85 C 0.1959(10) 0.4248(7) 0.4030(6) 0.102(4) Uiso 1 1 d GU
C86 C 0.1645(12) 0.4463(5) 0.3736(6) 0.103(4) Uiso 1 1 d GU
C87 C 0.1062(11) 0.4292(6) 0.3545(5) 0.103(4) Uiso 1 1 d GU
C88 C 0.0794(9) 0.3907(7) 0.3647(6) 0.103(4) Uiso 1 1 d GU
C89 C 0.1109(11) 0.3691(5) 0.3941(6) 0.103(4) Uiso 1 1 d GU
C90 C 0.1691(11) 0.3862(6) 0.4132(5) 0.102(4) Uiso 1 1 d GU
C91 C 0.7973(6) 0.7132(4) 0.6349(4) 0.055(2) Uiso 1 1 d GU
C92 C 0.8680(7) 0.7108(3) 0.6481(4) 0.055(2) Uiso 1 1 d GU
C93 C 0.9171(5) 0.7423(4) 0.6401(4) 0.056(2) Uiso 1 1 d GU
C94 C 0.8954(7) 0.7761(4) 0.6189(4) 0.056(2) Uiso 1 1 d GU
C95 C 0.8247(7) 0.7784(3) 0.6057(4) 0.056(2) Uiso 1 1 d GU
C96 C 0.7757(5) 0.7470(4) 0.6137(4) 0.055(2) Uiso 1 1 d GU
C97 C 0.4035(9) 0.3332(5) 0.3880(3) 0.074(3) Uiso 1 1 d GU
C98 C 0.3528(8) 0.3486(4) 0.3630(4) 0.075(3) Uiso 1 1 d GU
C99 C 0.3494(8) 0.3328(5) 0.3270(4) 0.075(3) Uiso 1 1 d GU
C100 C 0.3968(9) 0.3016(5) 0.3161(3) 0.075(3) Uiso 1 1 d GU
C101 C 0.4475(8) 0.2862(5) 0.3411(4) 0.075(3) Uiso 1 1 d GU
C102 C 0.4509(8) 0.3020(5) 0.3771(4) 0.075(3) Uiso 1 1 d GU
C103 C 0.4793(11) 0.7415(5) 0.4926(5) 0.090(3) Uiso 1 1 d GU
C104 C 0.5329(8) 0.7640(6) 0.4744(5) 0.090(3) Uiso 1 1 d GU
C105 C 0.5140(9) 0.7972(6) 0.4518(5) 0.090(3) Uiso 1 1 d GU
C106 C 0.4415(11) 0.8079(5) 0.4474(5) 0.091(3) Uiso 1 1 d GU
C107 C 0.3879(8) 0.7855(6) 0.4656(6) 0.091(3) Uiso 1 1 d GU
C108 C 0.4068(9) 0.7522(6) 0.4882(5) 0.091(3) Uiso 1 1 d GU
C109 C 0.3182(18) 0.6886(7) 0.6891(8) 0.151(6) Uiso 1 1 d GU
C110 C 0.2578(15) 0.6985(9) 0.7104(8) 0.151(6) Uiso 1 1 d GU
C111 C 0.2432(13) 0.7396(11) 0.7191(7) 0.151(6) Uiso 1 1 d GU
C112 C 0.2890(18) 0.7708(7) 0.7065(8) 0.151(6) Uiso 1 1 d GU
C113 C 0.3495(16) 0.7608(9) 0.6852(8) 0.151(6) Uiso 1 1 d GU
C114 C 0.3641(13) 0.7197(11) 0.6765(7) 0.151(6) Uiso 1 1 d GU
C115 C 0.2159(15) 0.6494(9) 0.5110(7) 0.143(6) Uiso 1 1 d GU
C116 C 0.2290(13) 0.6918(10) 0.5109(7) 0.143(6) Uiso 1 1 d GU
C117 C 0.1962(16) 0.7169(6) 0.4844(9) 0.143(6) Uiso 1 1 d GU
C118 C 0.1502(15) 0.6996(9) 0.4580(7) 0.144(6) Uiso 1 1 d GU
C119 C 0.1371(13) 0.6572(10) 0.4581(7) 0.144(6) Uiso 1 1 d GU
C120 C 0.1699(16) 0.6321(6) 0.4846(9) 0.144(6) Uiso 1 1 d GU

loop_
_atom_site_aniso_label
_atom_site_aniso_U_11
_atom_site_aniso_U_22
_atom_site_aniso_U_33
_atom_site_aniso_U_23
_atom_site_aniso_U_13
_atom_site_aniso_U_12
U1 0.0346(3) 0.0160(3) 0.0257(3) -0.0008(2) -0.0005(3) -0.0013(2)
U2 0.0398(4) 0.0158(3) 0.0333(3) 0.0012(2) -0.0002(3) -0.0025(3)
U3 0.0382(4) 0.0180(3) 0.0271(3) 0.0008(2) -0.0015(3) -0.0036(3)
U4 0.0377(4) 0.0225(3) 0.0339(3) -0.0059(2) 0.0076(3) 0.0009(3)
U5 0.0471(4) 0.0167(3) 0.0299(3) -0.0011(2) 0.0001(3) -0.0032(3)
U6 0.0447(4) 0.0175(3) 0.0273(3) -0.0007(2) 0.0063(3) 0.0013(3)
U7 0.0413(4) 0.0234(3) 0.0301(3) -0.0084(2) 0.0035(3) -0.0001(3)
U8 0.0455(4) 0.0202(3) 0.0268(3) -0.0013(2) -0.0024(3) 0.0009(3)
U9 0.0396(4) 0.0257(3) 0.0284(3) 0.0012(2) -0.0042(3) -0.0002(3)
U10 0.0443(4) 0.0343(4) 0.0451(4) -0.0008(3) 0.0032(3) 0.0068(3)
As1 0.0462(11) 0.0153(7) 0.0271(8) -0.0028(6) 0.0075(8) -0.0026(7)
As2 0.0451(10) 0.0188(7) 0.0218(7) -0.0042(6) 0.0022(7) 0.0027(7)
As3 0.0406(10) 0.0173(7) 0.0238(8) 0.0012(6) -0.0044(7) -0.0023(7)
As4 0.0416(11) 0.0174(7) 0.0289(8) 0.0017(6) -0.0030(7) -0.0044(7)
As5 0.0412(10) 0.0186(8) 0.0250(8) 0.0036(6) -0.0022(7) -0.0056(7)
As6 0.0378(10) 0.0149(7) 0.0261(8) 0.0006(6) -0.0035(7) -0.0022(7)
As7 0.0531(12) 0.0208(8) 0.0222(8) -0.0020(6) 0.0021(8) -0.0037(8)
As8 0.0397(10) 0.0180(7) 0.0269(8) 0.0006(6) -0.0018(7) -0.0040(7)
As9 0.0502(11) 0.0223(8) 0.0284(8) -0.0004(7) 0.0101(8) -0.0019(8)
As10 0.0419(10) 0.0163(7) 0.0303(8) -0.0007(6) 0.0050(7) -0.0030(7)
As11 0.0535(12) 0.0196(8) 0.0297(8) -0.0057(7) 0.0064(8) -0.0086(8)
As12 0.0395(11) 0.0266(8) 0.0251(8) -0.0002(6) -0.0022(7) -0.0066(7)
As13 0.0422(11) 0.0230(8) 0.0343(9) 0.0047(7) 0.0019(8) 0.0008(8)
As14 0.0474(11) 0.0184(8) 0.0300(8) 0.0044(6) -0.0108(8) -0.0016(7)
As15 0.0442(11) 0.0189(8) 0.0332(9) 0.0041(6) -0.0108(8) -0.0031(7)
As16 0.0424(11) 0.0169(7) 0.0270(8) -0.0018(6) 0.0044(7) -0.0028(7)
As17 0.0460(11) 0.0190(7) 0.0236(7) -0.0002(6) -0.0038(7) -0.0043(7)
As18 0.0501(12) 0.0250(8) 0.0248(8) -0.0049(6) 0.0011(8) -0.0006(8)
As24 0.0395(11) 0.0399(10) 0.0436(10) -0.0021(8) 0.0032(9) 0.0081(9)
As23 0.0517(13) 0.0262(9) 0.0789(15) 0.0008(9) 0.0172(11) 0.0009(9)
As22 0.0873(19) 0.0469(13) 0.0760(16) 0.0059(12) 0.0316(14) 0.0207(13)
As20 0.0783(19) 0.110(2) 0.0745(17) 0.0545(16) 0.0287(14) 0.0536(17)
As19 0.0524(17) 0.181(4) 0.090(2) 0.068(2) 0.0038(15) 0.011(2)
As21 0.0638(17) 0.105(2) 0.0693(16) 0.0191(15) -0.0007(13) 0.0322(16)

loop_
_atom_type_symbol
_atom_type_description
_atom_type_scat_dispersion_real
_atom_type_scat_dispersion_imag
_atom_type_scat_source
C C 0.0033 0.0016 'International Tables Vol C Tables 4.2.6.8 and 6.1.1.4'
O O 0.0106 0.0060 'International Tables Vol C Tables 4.2.6.8 and 6.1.1.4'
As As 0.0499 2.0058 'International Tables Vol C Tables 4.2.6.8 and 6.1.1.4'
U U -9.6767 9.6646 'International Tables Vol C Tables 4.2.6.8 and 6.1.1.4'

loop_
_geom_angle_atom_site_label_1
_geom_angle_atom_site_label_2
_geom_angle_atom_site_label_3
_geom_angle
O40 U1 O5 179.6(5)
O40 U1 O28 92.8(5)
O5 U1 O28 87.6(4)
O40 U1 O33 90.7(4)
O5 U1 O33 88.8(4)
O28 U1 O33 144.8(4)
O40 U1 O73 90.9(4)
O5 U1 O73 89.1(4)
O28 U1 O73 73.5(4)
O33 U1 O73 71.4(4)
O40 U1 O61 89.8(4)
O5 U1 O61 90.0(4)
O28 U1 O61 144.3(4)
O33 U1 O61 70.7(4)
O73 U1 O61 142.1(4)
O40 U1 O90 92.4(4)
O5 U1 O90 87.9(4)
O28 U1 O90 73.8(4)
O33 U1 O90 141.1(4)
O73 U1 O90 147.2(3)
O61 U1 O90 70.5(3)
O41 U2 O81 178.5(5)
O41 U2 O89 88.7(6)
O81 U2 O89 91.8(6)
O41 U2 O45 90.9(4)
O81 U2 O45 89.5(4)
O89 U2 O45 143.2(5)
O41 U2 O78 85.6(4)
O81 U2 O78 93.1(5)
O89 U2 O78 75.6(5)
O45 U2 O78 141.0(4)
O41 U2 O36 91.2(4)
O81 U2 O36 87.7(4)
O89 U2 O36 146.0(5)
O45 U2 O36 70.8(3)
O78 U2 O36 70.5(4)
O41 U2 O29 86.1(4)
O81 U2 O29 95.3(4)
O89 U2 O29 72.1(5)
O45 U2 O29 71.2(3)
O78 U2 O29 146.8(4)
O36 U2 O29 141.8(4)
O23 U3 O25 178.3(5)
O23 U3 O24 86.4(4)
O25 U3 O24 95.3(4)
O23 U3 O6 85.7(4)
O25 U3 O6 93.1(4)
O24 U3 O6 143.5(3)
O23 U3 O9 88.5(4)
O25 U3 O9 89.9(4)
O24 U3 O9 144.0(4)
O6 U3 O9 71.3(4)
O23 U3 O10 90.5(4)
O25 U3 O10 90.4(4)
O24 U3 O10 72.5(3)
O6 U3 O10 72.1(3)
O9 U3 O10 143.3(4)
O23 U3 O83 89.4(4)
O25 U3 O83 90.8(4)
O24 U3 O83 72.5(4)
O6 U3 O83 142.8(4)
O9 U3 O83 71.8(4)
O10 U3 O83 144.9(4)
O39 U4 O66 175.8(5)
O39 U4 O13 88.8(5)
O66 U4 O13 95.2(5)
O39 U4 O86 90.5(5)
O66 U4 O86 91.1(5)
O13 U4 O86 79.4(5)
O39 U4 O51 94.4(5)
O66 U4 O51 85.8(5)
O13 U4 O51 74.4(4)
O86 U4 O51 153.2(4)
O39 U4 O56 92.3(5)
O66 U4 O56 84.4(5)
O13 U4 O56 152.5(4)
O86 U4 O56 73.1(4)
O51 U4 O56 132.8(4)
O39 U4 O65 86.2(6)
O66 U4 O65 90.0(5)
O13 U4 O65 145.1(5)
O86 U4 O65 135.1(5)
O51 U4 O65 71.6(5)
O56 U4 O65 62.3(5)
O39 U4 As13 90.3(4)
O66 U4 As13 85.6(4)
O13 U4 As13 176.8(3)
O86 U4 As13 103.7(3)
O51 U4 As13 102.6(3)
O56 U4 As13 30.6(3)
O65 U4 As13 31.7(4)
O79 U5 O32 178.8(5)
O79 U5 O50 90.7(4)
O32 U5 O50 90.4(4)
O79 U5 O57 90.1(5)
O32 U5 O57 90.0(4)
O50 U5 O57 71.6(4)
O79 U5 O80 93.6(5)
O32 U5 O80 85.6(5)
O50 U5 O80 145.1(4)
O57 U5 O80 143.0(4)
O79 U5 O64 93.4(4)
O32 U5 O64 87.2(4)
O50 U5 O64 71.8(4)
O57 U5 O64 143.2(4)
O80 U5 O64 73.4(4)
O79 U5 O74 93.5(4)
O32 U5 O74 85.5(4)
O50 U5 O74 141.4(4)
O57 U5 O74 70.1(4)
O80 U5 O74 72.9(4)
O64 U5 O74 145.9(4)
O77 U6 O91 178.8(5)
O77 U6 O54 88.9(5)
O91 U6 O54 92.1(5)
O77 U6 O49 89.6(4)
O91 U6 O49 90.1(4)
O54 U6 O49 144.6(4)
O77 U6 O3 90.5(4)
O91 U6 O3 88.3(4)
O54 U6 O3 145.3(4)
O49 U6 O3 70.1(3)
O77 U6 O38 90.8(4)
O91 U6 O38 90.2(4)
O54 U6 O38 74.9(4)
O49 U6 O38 69.8(4)
O3 U6 O38 139.8(4)
O77 U6 O82 87.2(4)
O91 U6 O82 92.4(4)
O54 U6 O82 72.8(4)
O49 U6 O82 142.4(4)
O3 U6 O82 72.5(3)
O38 U6 O82 147.7(4)
O87 U7 O62 177.7(6)
O87 U7 O46 93.9(5)
O62 U7 O46 84.4(5)
O87 U7 O27 89.3(5)
O62 U7 O27 91.1(5)
O46 U7 O27 143.5(4)
O87 U7 O11 92.2(5)
O62 U7 O11 89.0(5)
O46 U7 O11 74.5(4)
O27 U7 O11 141.8(4)
O87 U7 O4 90.2(5)
O62 U7 O4 92.1(4)
O46 U7 O4 145.8(4)
O27 U7 O4 70.4(4)
O11 U7 O4 71.4(4)
O87 U7 O85 90.7(5)
O62 U7 O85 87.3(5)
O46 U7 O85 73.9(4)
O27 U7 O85 69.7(4)
O11 U7 O85 148.4(4)
O4 U7 O85 140.1(4)
O84 U8 O31 178.5(5)
O84 U8 O58 93.3(5)
O31 U8 O58 87.9(4)
O84 U8 O70 89.9(5)
O31 U8 O70 88.6(4)
O58 U8 O70 145.2(4)
O84 U8 O59 91.0(5)
O31 U8 O59 88.6(5)
O58 U8 O59 144.2(4)
O70 U8 O59 70.2(4)
O84 U8 O22 91.0(5)
O31 U8 O22 88.4(4)
O58 U8 O22 74.3(4)
O70 U8 O22 71.0(4)
O59 U8 O22 141.2(4)
O84 U8 O55 90.4(5)
O31 U8 O55 90.9(4)
O58 U8 O55 73.8(4)
O70 U8 O55 140.9(4)
O59 U8 O55 70.7(4)
O22 U8 O55 148.1(4)
O60 U9 O72 179.1(5)
O60 U9 O44 86.9(5)
O72 U9 O44 92.2(5)
O60 U9 O71 89.6(4)
O72 U9 O71 91.0(5)
O44 U9 O71 144.8(5)
O60 U9 O52 89.4(4)
O72 U9 O52 91.5(4)
O44 U9 O52 144.2(5)
O71 U9 O52 70.6(4)
O60 U9 O34 87.4(4)
O72 U9 O34 92.0(4)
O44 U9 O34 73.9(5)
O71 U9 O34 71.0(4)
O52 U9 O34 141.5(4)
O60 U9 O26 88.3(4)
O72 U9 O26 91.7(4)
O44 U9 O26 72.5(5)
O71 U9 O26 142.4(4)
O52 U9 O26 71.8(4)
O34 U9 O26 146.3(4)
O67 U10 O63 176.5(7)
O67 U10 O19 92.5(7)
O63 U10 O19 89.9(6)
O67 U10 O12 90.8(7)
O63 U10 O12 92.3(6)
O19 U10 O12 76.7(6)
O67 U10 O7 88.0(7)
O63 U10 O7 90.1(6)
O19 U10 O7 77.1(6)
O12 U10 O7 153.7(6)
O67 U10 O14 94.6(7)
O63 U10 O14 84.6(7)
O19 U10 O14 149.6(7)
O12 U10 O14 73.7(7)
O7 U10 O14 132.6(7)
O67 U10 O2 87.5(6)
O63 U10 O2 89.3(6)
O19 U10 O2 155.1(5)
O12 U10 O2 128.1(6)
O7 U10 O2 78.1(5)
O14 U10 O2 54.9(6)
O38 As1 O33 119.7(5)
O38 As1 O75 104.1(5)
O33 As1 O75 105.4(5)
O38 As1 C1 112.5(5)
O33 As1 C1 111.9(6)
O75 As1 C1 100.8(5)
O82 As2 O4 116.6(5)
O82 As2 O53 106.3(5)
O4 As2 O53 105.1(5)
O82 As2 C7 112.9(6)
O4 As2 C7 114.3(6)
O53 As2 C7 99.5(5)
O90 As3 O45 119.4(5)
O90 As3 O8 103.7(5)
O45 As3 O8 106.2(5)
O90 As3 C13 112.1(7)
O45 As3 C13 111.1(7)
O8 As3 C13 102.4(7)
O49 As4 O73 118.7(5)
O49 As4 O47 105.1(5)
O73 As4 O47 103.1(5)
O49 As4 C19 112.3(6)
O73 As4 C19 111.5(6)
O47 As4 C19 104.4(7)
O78 As5 O9 118.0(5)
O78 As5 O88 104.1(5)
O9 As5 O88 107.6(5)
O78 As5 C25 110.3(5)
O9 As5 C25 113.9(5)
O88 As5 C25 100.9(5)
O36 As6 O83 117.8(5)
O36 As6 O8 106.7(5)
O83 As6 O8 105.0(5)
O36 As6 C31 117.2(5)
O83 As6 C31 108.6(5)
O8 As6 C31 99.1(5)
O74 As7 O70 117.9(5)
O74 As7 O76 104.6(5)
O70 As7 O76 105.4(5)
O74 As7 C37 112.7(6)
O70 As7 C37 109.9(6)
O76 As7 C37 105.1(7)
O71 As8 O10 119.9(5)
O71 As8 O35 104.7(5)
O10 As8 O35 103.7(5)
O71 As8 C43 112.2(5)
O10 As8 C43 111.4(5)
O35 As8 C43 102.7(5)
O80 As9 O51 108.4(6)
O80 As9 O48 110.1(6)
O51 As9 O48 109.1(6)
O80 As9 C49 110.0(7)
O51 As9 C49 110.4(7)
O48 As9 C49 108.8(7)
O29 As10 O61 118.2(5)
O29 As10 O75 104.5(5)
O61 As10 O75 105.0(5)
O29 As10 C55 111.6(7)
O61 As10 C55 115.2(7)
O75 As10 C55 99.5(7)
O59 As11 O85 118.4(6)
O59 As11 O76 103.7(6)
O85 As11 O76 106.1(5)
O59 As11 C61 109.7(8)
O85 As11 C61 114.6(8)
O76 As11 C61 102.3(8)
O34 As12 O6 119.6(5)
O34 As12 O88 102.6(5)
O6 As12 O88 105.5(5)
O34 As12 C67 114.1(6)
O6 As12 C67 111.2(6)
O88 As12 C67 101.2(6)
O56 As13 O24 111.0(5)
O56 As13 O65 101.1(7)
O24 As13 O65 107.8(7)
O56 As13 C73 113.6(6)
O24 As13 C73 107.7(6)
O65 As13 C73 115.4(7)
O56 As13 U4 49.9(4)
O24 As13 U4 119.5(4)
O65 As13 U4 51.3(6)
C73 As13 U4 132.8(5)
O22 As14 O57 118.5(5)
O22 As14 O30 102.9(5)
O57 As14 O30 106.4(5)
O22 As14 C79 111.2(6)
O57 As14 C79 112.7(6)
O30 As14 C79 103.3(6)
O26 As15 O50 118.3(5)
O26 As15 O30 103.4(5)
O50 As15 O30 106.4(5)
O26 As15 C85 112.6(8)
O50 As15 C85 114.0(7)
O30 As15 C85 99.4(8)
O3 As16 O11 115.7(5)
O3 As16 O47 106.2(5)
O11 As16 O47 105.2(5)
O3 As16 C91 113.8(5)
O11 As16 C91 113.9(6)
O47 As16 C91 100.0(5)
O64 As17 O52 116.4(5)
O64 As17 O35 106.6(5)
O52 As17 O35 106.7(5)
O64 As17 C97 111.3(6)
O52 As17 C97 113.3(6)
O35 As17 C97 101.0(6)
O27 As18 O55 118.8(5)
O27 As18 O53 105.6(5)
O55 As18 O53 103.2(5)
O27 As18 C103 110.5(7)
O55 As18 C103 114.6(7)
O53 As18 C103 102.0(7)
O86 As24 O28 110.3(6)
O86 As24 O17 110.6(9)
O28 As24 O17 106.3(8)
O86 As24 O18 108.9(11)
O28 As24 O18 107.5(11)
O17 As24 O18 113.2(13)
O13 As23 O46 110.1(7)
O13 As23 O16 110.6(10)
O46 As23 O16 110.8(9)
O13 As23 O21 107.7(10)
O46 As23 O21 109.2(10)
O16 As23 O21 108.4(12)
O19 As22 O44 112.1(9)
O19 As22 O20 122.8(11)
O44 As22 O20 107.0(10)
O19 As22 O42 106.4(11)
O44 As22 O42 109.9(11)
O20 As22 O42 97.2(13)
O12 As20 O58 113.9(8)
O12 As20 C115 126.2(12)
O58 As20 C115 108.4(9)
O12 As20 O15 103.0(10)
O58 As20 O15 102.0(9)
C115 As20 O15 99.0(13)
O54 As19 O14 109.8(9)
O54 As19 C109 107.1(11)
O14 As19 C109 110.1(11)
O89 As21 O7 110.8(9)
O89 As21 O37 103.6(9)
O7 As21 O37 98.8(9)
O89 As21 O1 106.7(15)
O7 As21 O1 124.8(14)
O37 As21 O1 110.1(14)
As16 O3 U6 129.7(5)
As2 O4 U7 126.8(5)
As12 O6 U3 126.6(5)
As21 O7 U10 133.4(10)
As3 O8 As6 126.4(6)
As5 O9 U3 123.2(5)
As8 O10 U3 125.4(5)
As16 O11 U7 128.7(6)
As20 O12 U10 140.7(11)
As23 O13 U4 148.7(8)
As19 O14 U10 120.9(11)
As22 O19 U10 154.9(10)
As14 O22 U8 127.6(6)
As13 O24 U3 146.1(6)
As15 O26 U9 129.6(6)
As18 O27 U7 130.7(6)
As24 O28 U1 140.9(6)
As10 O29 U2 126.6(6)
As15 O30 As14 126.4(7)
As1 O33 U1 130.5(6)
As12 O34 U9 128.8(6)
As17 O35 As8 125.6(6)
As6 O36 U2 124.8(5)
As1 O38 U6 130.7(6)
As22 O44 U9 144.4(9)
As3 O45 U2 128.1(5)
As23 O46 U7 135.6(7)
As16 O47 As4 125.0(6)
As4 O49 U6 130.2(5)
As15 O50 U5 129.0(5)
As9 O51 U4 137.7(6)
As17 O52 U9 130.2(6)
As2 O53 As18 126.9(7)
As19 O54 U6 158.8(8)
As18 O55 U8 126.0(6)
As13 O56 U4 99.5(5)
As14 O57 U5 129.7(6)
As20 O58 U8 138.3(6)
As11 O59 U8 129.4(6)
As10 O61 U1 129.0(5)
As17 O64 U5 131.7(6)
As13 O65 U4 97.0(7)
As7 O70 U8 128.7(6)
As8 O71 U9 126.9(6)
As4 O73 U1 127.3(5)
As7 O74 U5 128.4(6)
As1 O75 As10 128.0(6)
As7 O76 As11 129.2(7)
As5 O78 U2 128.8(6)
As9 O80 U5 150.2(7)
As2 O82 U6 127.0(6)
As6 O83 U3 126.3(6)
As11 O85 U7 127.0(6)
As24 O86 U4 149.5(7)
As5 O88 As12 127.7(6)
As21 O89 U2 152.3(11)
As3 O90 U1 129.4(5)
C2 C1 C6 120.0
C2 C1 As1 120.8(7)
C6 C1 As1 119.2(7)
C1 C2 C3 120.0
C2 C3 C4 120.0
C5 C4 C3 120.0
C6 C5 C4 120.0
C5 C6 C1 120.0
C8 C7 C12 120.0
C8 C7 As2 120.4(7)
C12 C7 As2 119.3(7)
C7 C8 C9 120.0
C8 C9 C10 120.0
C11 C10 C9 120.0
C10 C11 C12 120.0
C11 C12 C7 120.0
C14 C13 C18 120.0
C14 C13 As3 119.0(11)
C18 C13 As3 120.9(11)
C15 C14 C13 120.0
C16 C15 C14 120.0
C15 C16 C17 120.0
C16 C17 C18 120.0
C17 C18 C13 120.0
C20 C19 C24 120.0
C20 C19 As4 121.4(10)
C24 C19 As4 118.6(10)
C19 C20 C21 120.0
C22 C21 C20 120.0
C21 C22 C23 120.0
C24 C23 C22 120.0
C23 C24 C19 120.0
C26 C25 C30 120.0
C26 C25 As5 121.3(6)
C30 C25 As5 118.6(7)
C25 C26 C27 120.0
C28 C27 C26 120.0
C27 C28 C29 120.0
C30 C29 C28 120.0
C29 C30 C25 120.0
C32 C31 C36 120.0
C32 C31 As6 116.7(6)
C36 C31 As6 123.0(6)
C33 C32 C31 120.0
C32 C33 C34 120.0
C35 C34 C33 120.0
C36 C35 C34 120.0
C35 C36 C31 120.0
C38 C37 C42 120.0
C38 C37 As7 118.7(9)
C42 C37 As7 121.2(9)
C37 C38 C39 120.0
C38 C39 C40 120.0
C39 C40 C41 120.0
C42 C41 C40 120.0
C41 C42 C37 120.0
C44 C43 C48 120.0
C44 C43 As8 118.1(7)
C48 C43 As8 121.9(7)
C43 C44 C45 120.0
C46 C45 C44 120.0
C45 C46 C47 120.0
C48 C47 C46 120.0
C47 C48 C43 120.0
C50 C49 C54 120.0
C50 C49 As9 123.4(11)
C54 C49 As9 116.6(11)
C51 C50 C49 120.0
C50 C51 C52 120.0
C53 C52 C51 120.0
C52 C53 C54 120.0
C53 C54 C49 120.0
C56 C55 C60 120.0
C56 C55 As10 118.9(12)
C60 C55 As10 121.1(12)
C55 C56 C57 120.0
C58 C57 C56 120.0
C57 C58 C59 120.0
C58 C59 C60 120.0
C59 C60 C55 120.0
C62 C61 C66 120.0
C62 C61 As11 121.5(14)
C66 C61 As11 118.5(14)
C63 C62 C61 120.0
C62 C63 C64 120.0
C65 C64 C63 120.0
C64 C65 C66 120.0
C65 C66 C61 120.0
C68 C67 C72 120.0
C68 C67 As12 119.3(9)
C72 C67 As12 120.7(9)
C67 C68 C69 120.0
C68 C69 C70 120.0
C71 C70 C69 120.0
C70 C71 C72 120.0
C71 C72 C67 120.0
C74 C73 C78 120.0
C74 C73 As13 121.1(8)
C78 C73 As13 118.6(8)
C75 C74 C73 120.0
C74 C75 C76 120.0
C77 C76 C75 120.0
C76 C77 C78 120.0
C77 C78 C73 120.0
C80 C79 C84 120.0
C80 C79 As14 120.9(9)
C84 C79 As14 118.7(9)
C81 C80 C79 120.0
C80 C81 C82 120.0
C83 C82 C81 120.0
C82 C83 C84 120.0
C83 C84 C79 120.0
C86 C85 C90 120.0
C86 C85 As15 120.5(13)
C90 C85 As15 119.5(13)
C85 C86 C87 120.0
C86 C87 C88 120.0
C89 C88 C87 120.0
C88 C89 C90 120.0
C89 C90 C85 120.0
C92 C91 C96 120.0
C92 C91 As16 119.3(7)
C96 C91 As16 120.6(7)
C93 C92 C91 120.0
C94 C93 C92 120.0
C95 C94 C93 120.0
C96 C95 C94 120.0
C95 C96 C91 120.0
C98 C97 C102 120.0
C98 C97 As17 118.9(9)
C102 C97 As17 121.0(9)
C97 C98 C99 120.0
C100 C99 C98 120.0
C99 C100 C101 120.0
C102 C101 C100 120.0
C101 C102 C97 120.0
C104 C103 C108 120.0
C104 C103 As18 119.1(12)
C108 C103 As18 120.8(12)
C105 C104 C103 120.0
C106 C105 C104 120.0
C107 C106 C105 120.0
C106 C107 C108 120.0
C107 C108 C103 120.0
C110 C109 C114 120.0
C110 C109 As19 121(2)
C114 C109 As19 118(2)
C109 C110 C111 120.0
C112 C111 C110 120.0
C113 C112 C111 120.0
C114 C113 C112 120.0
C113 C114 C109 120.0
C116 C115 C120 120.0
C116 C115 As20 118(2)
C120 C115 As20 122(2)
C115 C116 C117 120.0
C116 C117 C118 120.0
C117 C118 C119 120.0
C120 C119 C118 120.0
C119 C120 C115 120.0

loop_
_geom_bond_atom_site_label_1
_geom_bond_atom_site_label_2
_geom_bond_distance
U1 O40 1.766(11)
U1 O5 1.807(10)
U1 O28 2.365(11)
U1 O33 2.354(10)
U1 O73 2.367(11)
U1 O61 2.372(10)
U1 O90 2.404(10)
U2 O41 1.787(11)
U2 O81 1.793(12)
U2 O89 2.317(18)
U2 O45 2.331(10)
U2 O78 2.403(11)
U2 O36 2.427(10)
U2 O29 2.469(11)
U3 O23 1.768(10)
U3 O25 1.796(11)
U3 O24 2.333(10)
U3 O6 2.350(10)
U3 O9 2.380(10)
U3 O10 2.392(9)
U3 O83 2.380(11)
U4 O39 1.764(12)
U4 O66 1.799(12)
U4 O13 2.285(14)
U4 O86 2.303(12)
U4 O51 2.353(12)
U4 O56 2.499(11)
U4 O65 2.532(17)
U4 As13 3.2212(18)
U5 O79 1.753(11)
U5 O32 1.804(11)
U5 O50 2.345(11)
U5 O57 2.341(10)
U5 O80 2.362(12)
U5 O64 2.391(10)
U5 O74 2.427(11)
U6 O77 1.764(11)
U6 O91 1.775(11)
U6 O54 2.318(14)
U6 O49 2.356(10)
U6 O3 2.364(10)
U6 O38 2.396(11)
U6 O82 2.414(10)
U7 O87 1.757(13)
U7 O62 1.788(12)
U7 O46 2.323(13)
U7 O27 2.350(11)
U7 O11 2.387(11)
U7 O4 2.388(10)
U7 O85 2.433(12)
U8 O84 1.765(12)
U8 O31 1.818(11)
U8 O58 2.306(11)
U8 O70 2.346(11)
U8 O59 2.370(12)
U8 O22 2.405(11)
U8 O55 2.401(11)
U9 O60 1.759(11)
U9 O72 1.785(12)
U9 O44 2.325(16)
U9 O71 2.380(11)
U9 O52 2.372(10)
U9 O34 2.404(11)
U9 O26 2.405(10)
U10 O67 1.740(16)
U10 O63 1.815(15)
U10 O19 2.200(17)
U10 O12 2.327(19)
U10 O7 2.393(18)
U10 O14 2.43(2)
U10 O2 2.471(16)
As1 O38 1.638(11)
As1 O33 1.665(11)
As1 O75 1.760(10)
As1 C1 1.909(9)
As2 O82 1.655(11)
As2 O4 1.687(11)
As2 O53 1.748(11)
As2 C7 1.919(9)
As3 O90 1.638(10)
As3 O45 1.700(10)
As3 O8 1.762(10)
As3 C13 1.894(13)
As4 O49 1.667(10)
As4 O73 1.685(11)
As4 O47 1.781(11)
As4 C19 1.900(12)
As5 O78 1.653(11)
As5 O9 1.679(11)
As5 O88 1.749(11)
As5 C25 1.869(8)
As6 O36 1.647(11)
As6 O83 1.705(11)
As6 O8 1.783(11)
As6 C31 1.891(8)
As7 O74 1.659(11)
As7 O70 1.671(11)
As7 O76 1.736(12)
As7 C37 1.888(11)
As8 O71 1.680(11)
As8 O10 1.691(10)
As8 O35 1.792(10)
As8 C43 1.893(8)
As9 O80 1.636(12)
As9 O51 1.694(12)
As9 O48 1.721(12)
As9 C49 1.893(13)
As10 O29 1.648(11)
As10 O61 1.669(11)
As10 O75 1.762(10)
As10 C55 1.927(13)
As11 O59 1.648(12)
As11 O85 1.689(12)
As11 O76 1.774(11)
As11 C61 1.816(15)
As12 O34 1.661(11)
As12 O6 1.674(10)
As12 O88 1.782(11)
As12 C67 1.814(11)
As13 O56 1.662(12)
As13 O24 1.664(10)
As13 O65 1.705(16)
As13 C73 1.864(10)
As14 O22 1.646(11)
As14 O57 1.671(11)
As14 O30 1.774(11)
As14 C79 1.881(10)
As15 O26 1.663(10)
As15 O50 1.677(11)
As15 O30 1.752(11)
As15 C85 1.906(14)
As16 O3 1.661(10)
As16 O11 1.667(11)
As16 O47 1.756(10)
As16 C91 1.940(9)
As17 O64 1.636(11)
As17 O52 1.663(11)
As17 O35 1.741(10)
As17 C97 1.930(11)
As18 O27 1.651(11)
As18 O55 1.655(11)
As18 O53 1.770(11)
As18 C103 1.838(13)
As24 O86 1.648(12)
As24 O28 1.663(12)
As24 O17 1.86(2)
As24 O18 1.98(3)
As23 O13 1.658(14)
As23 O46 1.722(13)
As23 O16 1.79(3)
As23 O21 1.93(3)
As22 O19 1.624(17)
As22 O44 1.654(17)
As22 O20 1.78(3)
As22 O42 1.94(3)
As20 O12 1.600(19)
As20 O58 1.675(11)
As20 C115 1.786(19)
As20 O15 2.00(3)
As19 O54 1.672(14)
As19 O14 1.69(2)
As19 C109 2.14(2)
As21 O89 1.617(18)
As21 O7 1.692(18)
As21 O37 1.88(2)
As21 O1 1.92(4)
C1 C2 1.3900
C1 C6 1.3900
C2 C3 1.3900
C3 C4 1.3900
C4 C5 1.3900
C5 C6 1.3900
C7 C8 1.3900
C7 C12 1.3900
C8 C9 1.3900
C9 C10 1.3900
C10 C11 1.3900
C11 C12 1.3900
C13 C14 1.3900
C13 C18 1.3900
C14 C15 1.3900
C15 C16 1.3900
C16 C17 1.3900
C17 C18 1.3900
C19 C20 1.3900
C19 C24 1.3900
C20 C21 1.3900
C21 C22 1.3900
C22 C23 1.3900
C23 C24 1.3900
C25 C26 1.3900
C25 C30 1.3900
C26 C27 1.3900
C27 C28 1.3900
C28 C29 1.3900
C29 C30 1.3900
C31 C32 1.3900
C31 C36 1.3900
C32 C33 1.3900
C33 C34 1.3900
C34 C35 1.3900
C35 C36 1.3900
C37 C38 1.3900
C37 C42 1.3900
C38 C39 1.3900
C39 C40 1.3900
C40 C41 1.3900
C41 C42 1.3900
C43 C44 1.3900
C43 C48 1.3900
C44 C45 1.3900
C45 C46 1.3900
C46 C47 1.3900
C47 C48 1.3900
C49 C50 1.3900
C49 C54 1.3900
C50 C51 1.3900
C51 C52 1.3900
C52 C53 1.3900
C53 C54 1.3900
C55 C56 1.3900
C55 C60 1.3900
C56 C57 1.3900
C57 C58 1.3900
C58 C59 1.3900
C59 C60 1.3900
C61 C62 1.3900
C61 C66 1.3900
C62 C63 1.3900
C63 C64 1.3900
C64 C65 1.3900
C65 C66 1.3900
C67 C68 1.3900
C67 C72 1.3900
C68 C69 1.3900
C69 C70 1.3900
C70 C71 1.3900
C71 C72 1.3900
C73 C74 1.3900
C73 C78 1.3900
C74 C75 1.3900
C75 C76 1.3900
C76 C77 1.3900
C77 C78 1.3900
C79 C80 1.3900
C79 C84 1.3900
C80 C81 1.3900
C81 C82 1.3900
C82 C83 1.3900
C83 C84 1.3900
C85 C86 1.3900
C85 C90 1.3900
C86 C87 1.3900
C87 C88 1.3900
C88 C89 1.3900
C89 C90 1.3900
C91 C92 1.3900
C91 C96 1.3900
C92 C93 1.3900
C93 C94 1.3900
C94 C95 1.3900
C95 C96 1.3900
C97 C98 1.3900
C97 C102 1.3900
C98 C99 1.3900
C99 C100 1.3900
C100 C101 1.3900
C101 C102 1.3900
C103 C104 1.3900
C103 C108 1.3900
C104 C105 1.3900
C105 C106 1.3900
C106 C107 1.3900
C107 C108 1.3900
C109 C110 1.3900
C109 C114 1.3900
C110 C111 1.3900
C111 C112 1.3900
C112 C113 1.3900
C113 C114 1.3900
C115 C116 1.3900
C115 C120 1.3900
C116 C117 1.3900
C117 C118 1.3900
C118 C119 1.3900
C119 C120 1.3900

loop_
_platon_squeeze_void_nr
_platon_squeeze_void_average_x
_platon_squeeze_void_average_y
_platon_squeeze_void_average_z
_platon_squeeze_void_volume
_platon_squeeze_void_count_electrons
_platon_squeeze_void_content
1 0.000 -0.022 -0.250 2145 734 ' '
2 0.500 -0.069 0.250 2145 735 ' '
3 0.084 0.129 0.602 10 2 ' '
4 0.584 0.371 0.398 10 2 ' '
5 0.916 0.629 0.898 10 2 ' '
6 0.416 0.871 0.102 10 2 ' '
